data_7213177
loop_
_publ_author_name
'Alfonso, Ignacio'
'Astorga, Covadonga'
'Rebolledo, Francisca'
'Gotor, Vicente'
'Garc\'ia-Granda, Santiago'
'Tesouro, Ana'

_publ_section_title
;
 Structural studies of two protonated forms of a C2 symmetrical optically
 active cyclam derivative
;
_journal_issue 4
_journal_name_full 'Journal of the Chemical Society, Perkin Transactions 2'
_journal_page_first 899
_journal_paper_doi 10.1039/a904998c
_journal_year 2000
_chemical_formula_moiety 'C14 H32 N4, (Cl O4)2'
_chemical_formula_sum 'C14 H32 Cl2 N4 O8'
_chemical_formula_weight 455.34
_chemical_name_systematic
; 

 2,6,9,13-tetraazabicyclo[12.4.0]octadecane-2,9-diium diperchlorate 

;
_space_group_IT_number 1
_symmetry_cell_setting triclinic
_symmetry_space_group_name_Hall 'P 1'
_symmetry_space_group_name_H-M 'P 1'
_atom_sites_solution_hydrogens 'difference map and geometrical'
_atom_sites_solution_primary direct
_atom_sites_solution_secondary difmap
_audit_creation_method SHELXL-97
_cell_angle_alpha 100.01(6)
_cell_angle_beta 94.67(5)
_cell_angle_gamma 116.89(7)
_cell_formula_units_Z 2
_cell_length_a 8.033(6)
_cell_length_b 8.268(7)
_cell_length_c 18.029(17)
_cell_measurement_reflns_used 25
_cell_measurement_temperature 293(2)
_cell_measurement_theta_max 15
_cell_measurement_theta_min 7
_cell_volume 1034.1(17)
_computing_cell_refinement 'CRYSDA (Beurskens et al, 1992)'
_computing_data_collection
;

 Nonius CAD4 Diffractometer Control Software. Data Collection with profile 

 analysis over all reflections. (Lehman and Larsen, 1974, Grant and Gable, 

 1978)

;
_computing_data_reduction 'THE REFLEX (local program)'
_computing_molecular_graphics 'EUCLID (Spek, 1982)'
_computing_publication_material
;

 SHELXL-93 (Sheldrick, 1993). All calculations made at the University of 

Oviedo on the Scientific Computer Center and X-Ray group VAX/AXP computers. 

;
_computing_structure_refinement
;

 Anisotropic least-squares refinement carried out with SHELXL-93(Sheldrick, 

 1993). Geometricla calculations made with PARST (Nardelli, 1983).

;
_computing_structure_solution
;

 Direct methods using the SHELXS-86 (Sheldrick, 1990)

;
_diffrn_ambient_temperature 293(2)
_diffrn_measured_fraction_theta_full 0.997
_diffrn_measured_fraction_theta_max 0.997
_diffrn_measurement_device_type 'Enraf-Nonius CAD4'
_diffrn_measurement_method \w-2\Q
_diffrn_radiation_monochromator graphite
_diffrn_radiation_source 'fine-focus sealed tube'
_diffrn_radiation_type MoK\a
_diffrn_radiation_wavelength 0.71073
_diffrn_reflns_av_R_equivalents 0.0812
_diffrn_reflns_av_sigmaI/netI 0.2183
_diffrn_reflns_limit_h_max 9
_diffrn_reflns_limit_h_min -9
_diffrn_reflns_limit_k_max 9
_diffrn_reflns_limit_k_min -9
_diffrn_reflns_limit_l_max 21
_diffrn_reflns_limit_l_min 0
_diffrn_reflns_number 3765
_diffrn_reflns_theta_full 25.00
_diffrn_reflns_theta_max 25.00
_diffrn_reflns_theta_min 1.17
_diffrn_standards_decay_% 7.12
_diffrn_standards_interval_count 200
_diffrn_standards_interval_time 60
_diffrn_standards_number 3
_exptl_absorpt_coefficient_mu 0.363
_exptl_absorpt_correction_T_max 1.000
_exptl_absorpt_correction_T_min 0.575
_exptl_absorpt_correction_type 'XABS2 (Parkin et al,1995)'
_exptl_crystal_colour colourless
_exptl_crystal_density_diffrn 1.462
_exptl_crystal_density_meas ?
_exptl_crystal_density_method 'not measured'
_exptl_crystal_description prismatic
_exptl_crystal_F_000 484
_exptl_crystal_size_max 0.23
_exptl_crystal_size_mid 0.10
_exptl_crystal_size_min 0.07
_refine_diff_density_max 0.395
_refine_diff_density_min -0.450
_refine_diff_density_rms 0.088
_refine_ls_extinction_method none
_refine_ls_goodness_of_fit_ref 0.986
_refine_ls_hydrogen_treatment 'riding U isotropic commons'
_refine_ls_matrix_type full
_refine_ls_number_parameters 533
_refine_ls_number_reflns 3639
_refine_ls_number_restraints 34
_refine_ls_restrained_S_all 1.007
_refine_ls_R_factor_all 0.2101
_refine_ls_R_factor_gt 0.0580
_refine_ls_shift/su_max 0.012
_refine_ls_shift/su_mean 0.002
_refine_ls_structure_factor_coef Fsqd
_refine_ls_weighting_details 'w=1/[\s^2^(Fo^2^)+(0.0599P)^2^+0.0000P] where P=(Fo^2^+2Fc^2^)/3'
_refine_ls_weighting_scheme calc
_refine_ls_wR_factor_gt 0.1207
_refine_ls_wR_factor_ref 0.1653
_reflns_number_gt 1619
_reflns_number_total 3639
_reflns_threshold_expression >2sigma(I)
_cod_data_source_file a904998csup1.cif
_cod_data_source_block na294
_cod_depositor_comments
;
The following automatic conversions were performed:

'_exptl_crystal_density_meas' value 'none' was changed to '?' - the
value is perceived as not measured.

Automatic conversion script
Id: cif_fix_values 3008 2015-01-20 13:52:24Z robertas 

The following automatic conversions were performed:

'_refine_ls_weighting_scheme' value 'calc
w=1/[\s^2^(Fo^2^)+(0.0599P)^2^+0.0000P] where P=(Fo^2^+2Fc^2^)/3' was
changed to 'calc'. New tag '_refine_ls_weighting_details' was
created. The value of the new tag was set to
'w=1/[\s^2^(Fo^2^)+(0.0599P)^2^+0.0000P] where P=(Fo^2^+2Fc^2^)/3'.

Automatic conversion script
Id: cif_fix_values 3143 2015-03-26 13:38:13Z robertas 
;
_cod_original_cell_volume 1034.2(15)
_cod_original_sg_symbol_H-M P1
_cod_database_code 7213177

loop_
_symmetry_equiv_pos_as_xyz
'x, y, z'

loop_
_atom_site_label
_atom_site_type_symbol
_atom_site_fract_x
_atom_site_fract_y
_atom_site_fract_z
_atom_site_U_iso_or_equiv
_atom_site_adp_type
_atom_site_occupancy
_atom_site_calc_flag
_atom_site_refinement_flags
Cl1 Cl 0.8002(5) 0.4624(5) 0.2518(2) 0.0433(11) Uani 1 d .
O11 O 0.934(2) 0.6514(19) 0.2661(10) 0.141(7) Uani 1 d .
O12 O 0.6912(16) 0.4392(15) 0.3118(6) 0.061(3) Uani 1 d .
O13 O 0.6808(16) 0.4078(17) 0.1805(6) 0.073(4) Uani 1 d .
O14 O 0.8944(17) 0.3548(18) 0.2525(8) 0.090(4) Uani 1 d .
Cl2 Cl 0.1700(4) 0.6377(4) 0.4807(2) 0.0346(10) Uani 1 d .
O21 O 0.0600(17) 0.4441(15) 0.4726(9) 0.093(5) Uani 1 d .
O22 O 0.3023(14) 0.6724(13) 0.4299(6) 0.050(3) Uani 1 d .
O23 O 0.2808(19) 0.7254(17) 0.5567(6) 0.081(4) Uani 1 d .
O24 O 0.0526(14) 0.7218(14) 0.4658(7) 0.068(4) Uani 1 d .
Cl3 Cl 0.1732(5) 0.8628(5) 0.0543(2) 0.0475(11) Uani 1 d .
O31 O 0.2651(17) 0.8290(18) -0.0029(7) 0.082(4) Uani 1 d .
O32 O 0.2613(18) 0.8730(19) 0.1269(7) 0.077(4) Uani 1 d .
O33 O -0.0154(19) 0.720(3) 0.0350(10) 0.159(8) Uani 1 d .
O34 O 0.167(3) 1.022(2) 0.0572(9) 0.180(10) Uani 1 d .
Cl4 Cl -0.1192(4) 0.8066(4) -0.1706(2) 0.0307(9) Uani 1 d .
O41 O -0.1794(16) 0.6178(13) -0.1677(7) 0.064(3) Uani 1 d .
O42 O -0.1968(13) 0.8862(15) -0.1144(5) 0.052(3) Uani 1 d .
O43 O 0.0821(14) 0.9124(13) -0.1509(7) 0.062(3) Uani 1 d .
O44 O -0.1844(15) 0.8170(14) -0.2435(6) 0.058(3) Uani 1 d .
N1 N -0.3217(15) 0.6547(16) -0.5297(7) 0.027(3) Uani 1 d D
H1N1 H -0.251(14) 0.615(15) -0.552(6) 0.036(12) Uiso 1 d D
H2N1 H -0.401(14) 0.635(17) -0.571(4) 0.036(12) Uiso 1 d D
N2 N -0.6466(13) 0.3049(13) -0.5986(6) 0.023(3) Uani 1 d D
H1N2 H -0.740(9) 0.299(12) -0.577(5) 0.001(13) Uiso 1 d D
N3 N -0.3859(17) 0.7974(15) -0.6604(7) 0.035(3) Uani 1 d D
H1N3 H -0.328(11) 0.734(10) -0.673(5) 0.001(13) Uiso 1 d D
N4 N -0.7183(16) 0.4409(16) -0.7267(7) 0.029(3) Uani 1 d D
H1N4 H -0.643(14) 0.482(16) -0.682(4) 0.036(12) Uiso 1 d D
H2N4 H -0.819(11) 0.429(16) -0.709(7) 0.036(12) Uiso 1 d D
C1 C -0.4198(18) 0.5201(16) -0.4822(7) 0.025(3) Uani 1 d .
H1 H -0.5184 0.5454 -0.4630 0.033(17) Uiso 1 calc R
C2 C -0.2780(16) 0.5437(17) -0.4145(7) 0.033(3) Uani 1 d .
H2A H -0.1746 0.5283 -0.4328 0.044(5) Uiso 1 calc R
H2B H -0.2253 0.6683 -0.3819 0.044(5) Uiso 1 calc R
C3 C -0.3755(18) 0.3998(17) -0.3687(8) 0.041(4) Uani 1 d .
H3A H -0.2821 0.4122 -0.3274 0.044(5) Uiso 1 calc R
H3B H -0.4693 0.4250 -0.3460 0.044(5) Uiso 1 calc R
C4 C -0.470(2) 0.2055(17) -0.4161(8) 0.046(4) Uani 1 d .
H4A H -0.5390 0.1205 -0.3853 0.044(5) Uiso 1 calc R
H4B H -0.3752 0.1735 -0.4332 0.044(5) Uiso 1 calc R
C5 C -0.6061(18) 0.1834(17) -0.4847(7) 0.035(3) Uani 1 d .
H5A H -0.7105 0.1984 -0.4671 0.044(5) Uiso 1 calc R
H5B H -0.6584 0.0579 -0.5164 0.044(5) Uiso 1 calc R
C6 C -0.5127(18) 0.3254(18) -0.5341(7) 0.027(3) Uani 1 d .
H6 H -0.4130 0.3036 -0.5541 0.033(17) Uiso 1 calc R
C7 C -0.7207(18) 0.1302(16) -0.6570(8) 0.028(3) Uani 1 d .
H7A H -0.7817 0.0266 -0.6333 0.044(5) Uiso 1 calc R
H7B H -0.6153 0.1219 -0.6766 0.044(5) Uiso 1 calc R
C8 C -0.8598(19) 0.1112(19) -0.7227(8) 0.032(4) Uiso 1 d .
H8A H -0.9622 0.1250 -0.7026 0.044(5) Uiso 1 calc R
H8B H -0.9140 -0.0141 -0.7549 0.044(5) Uiso 1 calc R
C9 C -0.781(2) 0.2472(17) -0.7717(8) 0.040(4) Uani 1 d .
H9A H -0.6740 0.2399 -0.7903 0.044(5) Uiso 1 calc R
H9B H -0.8772 0.2160 -0.8157 0.044(5) Uiso 1 calc R
C10 C -0.629(2) 0.5883(18) -0.7717(9) 0.036(4) Uani 1 d U
H10A H -0.5343 0.5699 -0.7963 0.044(5) Uiso 1 calc R
H10B H -0.7262 0.5767 -0.8113 0.044(5) Uiso 1 calc R
C11 C -0.540(2) 0.778(2) -0.7195(9) 0.040(4) Uani 1 d U
H11A H -0.6348 0.7967 -0.6947 0.044(5) Uiso 1 calc R
H11B H -0.4874 0.8721 -0.7487 0.044(5) Uiso 1 calc R
C12 C -0.300(2) 0.980(2) -0.6040(8) 0.042(4) Uani 1 d .
H12A H -0.3978 0.9968 -0.5811 0.044(5) Uiso 1 calc R
H12B H -0.2388 1.0803 -0.6297 0.044(5) Uiso 1 calc R
C13 C -0.155(2) 0.9882(19) -0.5424(9) 0.037(4) Uani 1 d .
H13A H -0.0653 0.9590 -0.5668 0.044(5) Uiso 1 calc R
H13B H -0.0847 1.1150 -0.5113 0.044(5) Uiso 1 calc R
C14 C -0.2358(18) 0.8583(17) -0.4903(8) 0.030(4) Uani 1 d .
H14A H -0.1357 0.8873 -0.4482 0.044(5) Uiso 1 calc R
H14B H -0.3324 0.8806 -0.4687 0.044(5) Uiso 1 calc R
N5 N 0.3977(15) 0.8422(15) -0.1652(7) 0.035(3) Uani 1 d GD
H1N5 H 0.2778 0.7989 -0.1627 0.036(12) Uiso 1 d GD
H2N5 H 0.4737 0.8492 -0.1264 0.036(12) Uiso 1 d GD
N6 N 0.4037(15) 0.5620(13) -0.0948(6) 0.024(3) Uani 1 d D
H1N6 H 0.507(8) 0.559(12) -0.100(5) 0.001(13) Uiso 1 d D
N7 N 0.6570(16) 1.1290(16) -0.0350(7) 0.035(3) Uani 1 d .
H1N7 H 0.601(13) 1.159(10) -0.005(4) 0.001(13) Uiso 1 d D
N8 N 0.6824(16) 0.8463(16) 0.0353(7) 0.032(3) Uani 1 d D
H1N8 H 0.773(12) 0.837(16) 0.016(7) 0.036(12) Uiso 1 d D
H2N8 H 0.590(12) 0.802(16) -0.003(5) 0.036(12) Uiso 1 d D
C15 C 0.3225(18) 0.6441(15) -0.2143(7) 0.023(3) Uani 1 d D
H15 H 0.4288 0.6344 -0.2339 0.033(17) Uiso 1 calc RD
C16 C 0.1749(17) 0.6003(17) -0.2808(6) 0.031(3) Uani 1 d .
H16A H 0.2284 0.6854 -0.3135 0.044(5) Uiso 1 calc R
H16B H 0.0714 0.6165 -0.2629 0.044(5) Uiso 1 calc R
C17 C 0.1002(19) 0.4010(17) -0.3259(7) 0.039(4) Uani 1 d .
H17A H 0.0030 0.3735 -0.3688 0.044(5) Uiso 1 calc R
H17B H 0.2027 0.3876 -0.3461 0.044(5) Uiso 1 calc R
C18 C 0.018(2) 0.264(2) -0.2768(8) 0.053(4) Uani 1 d .
H18A H -0.0241 0.1378 -0.3065 0.044(5) Uiso 1 calc R
H18B H -0.0904 0.2697 -0.2593 0.044(5) Uiso 1 calc R
C19 C 0.1717(18) 0.3116(16) -0.2073(8) 0.039(4) Uani 1 d .
H19A H 0.1175 0.2252 -0.1750 0.044(5) Uiso 1 calc R
H19B H 0.2745 0.2945 -0.2254 0.044(5) Uiso 1 calc R
C20 C 0.2526(19) 0.5116(18) -0.1590(8) 0.030(3) Uani 1 d .
H20 H 0.1489 0.5244 -0.1384 0.033(17) Uiso 1 calc R
C21 C 0.3429(17) 0.4540(17) -0.0376(7) 0.025(3) Uani 1 d .
H21A H 0.2861 0.3223 -0.0623 0.044(5) Uiso 1 calc R
H21B H 0.2464 0.4759 -0.0158 0.044(5) Uiso 1 calc R
C22 C 0.503(2) 0.502(2) 0.0253(8) 0.038(4) Uani 1 d .
H22A H 0.6010 0.4856 0.0025 0.044(5) Uiso 1 calc R
H22B H 0.4563 0.4137 0.0573 0.044(5) Uiso 1 calc R
C23 C 0.594(2) 0.7029(18) 0.0774(8) 0.035(4) Uani 1 d .
H23A H 0.4970 0.7209 0.1006 0.044(5) Uiso 1 calc R
H23B H 0.6890 0.7163 0.1183 0.044(5) Uiso 1 calc R
C24 C 0.7375(18) 1.0348(19) 0.0775(8) 0.036(4) Uani 1 d U
H24A H 0.8352 1.0701 0.1214 0.044(5) Uiso 1 calc R
H24B H 0.6287 1.0372 0.0963 0.044(5) Uiso 1 calc R
C25 C 0.810(2) 1.1730(19) 0.0296(9) 0.040(4) Uani 1 d U
H25A H 0.8523 1.2976 0.0606 0.044(5) Uiso 1 calc R
H25B H 0.9171 1.1697 0.0097 0.044(5) Uiso 1 calc R
C26 C 0.726(2) 1.242(2) -0.0914(9) 0.047(4) Uani 1 d .
H26A H 0.8256 1.2238 -0.1116 0.044(5) Uiso 1 calc R
H26B H 0.7773 1.3734 -0.0669 0.04(4) Uiso 1 calc R
C27 C 0.562(2) 1.1848(18) -0.1559(9) 0.039(4) Uani 1 d .
H27A H 0.4593 1.1923 -0.1336 0.044(5) Uiso 1 calc R
H27B H 0.6035 1.2750 -0.1873 0.044(5) Uiso 1 calc R
C28 C 0.486(2) 0.9946(17) -0.2069(8) 0.038(4) Uiso 1 d D
H28A H 0.5880 0.9842 -0.2287 0.044(5) Uiso 1 calc R
H28B H 0.3912 0.9781 -0.2487 0.044(5) Uiso 1 calc R

loop_
_atom_site_aniso_label
_atom_site_aniso_U_11
_atom_site_aniso_U_22
_atom_site_aniso_U_33
_atom_site_aniso_U_23
_atom_site_aniso_U_13
_atom_site_aniso_U_12
Cl1 0.043(2) 0.049(3) 0.044(3) 0.012(2) 0.012(2) 0.027(2)
O11 0.116(13) 0.058(10) 0.142(17) -0.005(10) 0.035(12) -0.040(9)
O12 0.063(8) 0.086(9) 0.039(7) 0.014(6) 0.008(6) 0.040(7)
O13 0.064(8) 0.125(10) 0.039(8) 0.017(7) -0.007(6) 0.055(8)
O14 0.079(9) 0.126(11) 0.087(11) -0.007(8) -0.012(8) 0.083(9)
Cl2 0.034(2) 0.031(2) 0.043(3) 0.0120(18) 0.0147(19) 0.0159(18)
O21 0.100(11) 0.047(8) 0.162(15) 0.054(9) 0.075(11) 0.041(8)
O22 0.053(7) 0.053(7) 0.073(8) 0.037(6) 0.045(6) 0.035(6)
O23 0.110(10) 0.097(10) 0.040(8) 0.011(7) 0.025(7) 0.051(8)
O24 0.045(7) 0.054(7) 0.126(11) 0.046(7) 0.029(7) 0.029(6)
Cl3 0.046(3) 0.057(3) 0.039(3) 0.001(2) 0.007(2) 0.028(2)
O31 0.086(10) 0.137(12) 0.059(9) 0.034(8) 0.041(7) 0.076(9)
O32 0.087(9) 0.158(12) 0.040(9) 0.054(8) 0.028(7) 0.089(9)
O33 0.045(10) 0.216(19) 0.132(16) 0.045(14) 0.027(9) -0.011(11)
O34 0.36(3) 0.146(14) 0.070(12) -0.054(10) -0.071(14) 0.197(18)
Cl4 0.030(2) 0.031(2) 0.033(2) 0.0063(16) 0.0085(17) 0.0151(17)
O41 0.079(8) 0.028(6) 0.074(9) 0.025(6) 0.004(7) 0.014(6)
O42 0.047(7) 0.086(8) 0.035(6) 0.006(6) 0.009(5) 0.043(6)
O43 0.034(7) 0.038(6) 0.110(10) 0.011(6) 0.004(6) 0.016(5)
O44 0.080(8) 0.054(7) 0.036(7) 0.014(6) 0.006(6) 0.029(6)
N1 0.022(7) 0.031(7) 0.024(7) 0.005(6) -0.004(5) 0.013(6)
N2 0.010(6) 0.028(6) 0.026(7) 0.005(5) 0.001(5) 0.006(5)
N3 0.044(8) 0.021(7) 0.051(9) 0.004(6) 0.002(7) 0.027(6)
N4 0.022(7) 0.035(7) 0.026(8) 0.005(6) -0.002(6) 0.011(6)
C1 0.029(8) 0.019(7) 0.018(7) -0.006(6) -0.008(6) 0.010(6)
C2 0.023(7) 0.031(8) 0.042(9) 0.005(7) 0.002(7) 0.012(6)
C3 0.039(9) 0.045(9) 0.039(9) 0.021(7) 0.006(7) 0.015(7)
C4 0.058(10) 0.022(8) 0.047(10) 0.015(7) 0.006(8) 0.008(7)
C5 0.042(9) 0.028(8) 0.021(8) 0.003(6) -0.005(7) 0.009(7)
C6 0.027(8) 0.033(8) 0.027(9) 0.016(7) 0.017(6) 0.015(7)
C7 0.030(8) 0.011(7) 0.034(9) 0.002(7) 0.000(7) 0.004(6)
C9 0.044(10) 0.031(9) 0.027(9) -0.018(7) 0.000(8) 0.013(8)
C10 0.053(9) 0.033(8) 0.040(10) 0.033(7) 0.022(8) 0.024(7)
C11 0.035(9) 0.048(10) 0.046(11) 0.018(8) 0.009(8) 0.025(8)
C12 0.045(10) 0.053(10) 0.025(9) 0.005(8) 0.000(8) 0.024(8)
C13 0.034(9) 0.021(8) 0.047(10) -0.001(7) 0.010(8) 0.007(7)
C14 0.039(9) 0.026(8) 0.027(9) 0.001(7) -0.008(7) 0.022(7)
N5 0.023(7) 0.031(7) 0.048(9) 0.025(7) 0.011(6) 0.004(6)
N6 0.024(7) 0.021(6) 0.034(7) 0.017(5) 0.008(6) 0.012(5)
N7 0.029(7) 0.040(7) 0.037(9) -0.003(6) 0.003(6) 0.021(6)
N8 0.027(8) 0.035(7) 0.026(8) 0.000(6) -0.004(6) 0.012(6)
C15 0.030(8) 0.016(7) 0.019(8) -0.003(6) 0.009(6) 0.009(6)
C16 0.033(8) 0.049(9) 0.013(7) 0.013(6) -0.004(6) 0.021(7)
C17 0.047(9) 0.030(8) 0.033(8) -0.005(7) -0.008(7) 0.019(7)
C18 0.061(11) 0.048(10) 0.037(10) -0.002(8) -0.003(8) 0.021(9)
C19 0.031(8) 0.019(7) 0.060(11) 0.009(7) -0.006(7) 0.008(6)
C20 0.039(9) 0.028(8) 0.025(9) 0.011(6) 0.009(7) 0.017(7)
C21 0.024(8) 0.033(8) 0.014(8) 0.012(6) 0.005(6) 0.009(6)
C22 0.050(10) 0.043(9) 0.040(10) 0.033(8) 0.024(8) 0.029(8)
C23 0.036(8) 0.047(9) 0.026(9) 0.019(7) 0.002(7) 0.020(7)
C24 0.015(7) 0.054(10) 0.019(9) -0.002(7) -0.015(6) 0.007(7)
C25 0.026(8) 0.028(8) 0.047(10) 0.000(7) 0.011(8) 0.000(6)
C26 0.045(10) 0.049(11) 0.051(11) 0.027(9) 0.025(9) 0.017(8)
C27 0.041(9) 0.019(8) 0.055(11) 0.020(8) 0.018(8) 0.007(7)

loop_
_atom_type_symbol
_atom_type_description
_atom_type_scat_dispersion_real
_atom_type_scat_dispersion_imag
_atom_type_scat_source
C C 0.0033 0.0016 'International Tables Vol C Tables 4.2.6.8 and 6.1.1.4'
H H 0.0000 0.0000 'International Tables Vol C Tables 4.2.6.8 and 6.1.1.4'
N N 0.0061 0.0033 'International Tables Vol C Tables 4.2.6.8 and 6.1.1.4'
Cl Cl 0.1484 0.1585 'International Tables Vol C Tables 4.2.6.8 and 6.1.1.4'
O O 0.0106 0.0060 'International Tables Vol C Tables 4.2.6.8 and 6.1.1.4'

loop_
_geom_angle_atom_site_label_1
_geom_angle_atom_site_label_2
_geom_angle_atom_site_label_3
_geom_angle
_geom_angle_publ_flag
O11 Cl1 O14 109.4(10) yes
O11 Cl1 O13 109.9(10) yes
O14 Cl1 O13 110.4(8) yes
O11 Cl1 O12 107.8(8) yes
O14 Cl1 O12 109.2(8) yes
O13 Cl1 O12 110.0(7) yes
O21 Cl2 O22 109.9(7) yes
O21 Cl2 O24 111.2(7) yes
O22 Cl2 O24 109.9(7) yes
O21 Cl2 O23 110.3(9) yes
O22 Cl2 O23 106.2(7) yes
O24 Cl2 O23 109.2(7) yes
O34 Cl3 O31 111.4(11) yes
O34 Cl3 O33 106.4(14) yes
O31 Cl3 O33 106.9(10) yes
O34 Cl3 O32 107.9(9) yes
O31 Cl3 O32 112.2(8) yes
O33 Cl3 O32 112.0(10) yes
O44 Cl4 O41 110.7(7) yes
O44 Cl4 O43 110.8(7) yes
O41 Cl4 O43 110.2(6) yes
O44 Cl4 O42 108.8(6) yes
O41 Cl4 O42 108.7(7) yes
O43 Cl4 O42 107.5(6) yes
C1 N1 C14 115.6(11) yes
C1 N1 H1N1 105(8) yes
C14 N1 H1N1 119(8) yes
C1 N1 H2N1 110(8) yes
C14 N1 H2N1 107(8) yes
H1N1 N1 H2N1 98(10) yes
C6 N2 C7 114.9(10) yes
C6 N2 H1N2 102(6) yes
C7 N2 H1N2 106(6) yes
C12 N3 C11 111.5(10) yes
C12 N3 H1N3 125(6) yes
C11 N3 H1N3 118(6) yes
C9 N4 C10 113.3(13) yes
C9 N4 H1N4 119(8) yes
C10 N4 H1N4 106(8) yes
C9 N4 H2N4 102(8) yes
C10 N4 H2N4 119(8) yes
H1N4 N4 H2N4 97(10) yes
N1 C1 C6 107.5(10) yes
N1 C1 C2 110.0(10) yes
C6 C1 C2 112.3(10) yes
N1 C1 H1 109.0 yes
C6 C1 H1 109.0 yes
C2 C1 H1 109.0 yes
C3 C2 C1 110.0(10) yes
C3 C2 H2A 109.7 yes
C1 C2 H2A 109.7 yes
C3 C2 H2B 109.7 yes
C1 C2 H2B 109.7 yes
H2A C2 H2B 108.2 yes
C4 C3 C2 112.8(12) yes
C4 C3 H3A 109.0 yes
C2 C3 H3A 109.0 yes
C4 C3 H3B 109.0 yes
C2 C3 H3B 109.0 yes
H3A C3 H3B 107.8 yes
C3 C4 C5 110.9(11) yes
C3 C4 H4A 109.5 yes
C5 C4 H4A 109.5 yes
C3 C4 H4B 109.5 yes
C5 C4 H4B 109.5 yes
H4A C4 H4B 108.1 yes
C4 C5 C6 113.4(11) yes
C4 C5 H5A 108.9 yes
C6 C5 H5A 108.9 yes
C4 C5 H5B 108.9 yes
C6 C5 H5B 108.9 yes
H5A C5 H5B 107.7 yes
N2 C6 C1 111.8(10) yes
N2 C6 C5 112.5(10) yes
C1 C6 C5 108.1(11) yes
N2 C6 H6 108.1 yes
C1 C6 H6 108.1 yes
C5 C6 H6 108.1 yes
N2 C7 C8 114.0(10) yes
N2 C7 H7A 108.8 yes
C8 C7 H7A 108.8 yes
N2 C7 H7B 108.8 yes
C8 C7 H7B 108.7 yes
H7A C7 H7B 107.6 yes
C7 C8 C9 115.5(12) yes
C7 C8 H8A 108.4 yes
C9 C8 H8A 108.4 yes
C7 C8 H8B 108.4 yes
C9 C8 H8B 108.4 yes
H8A C8 H8B 107.5 yes
N4 C9 C8 110.1(12) yes
N4 C9 H9A 109.6 yes
C8 C9 H9A 109.6 yes
N4 C9 H9B 109.6 yes
C8 C9 H9B 109.6 yes
H9A C9 H9B 108.1 yes
C11 C10 N4 110.0(13) yes
C11 C10 H10A 109.7 yes
N4 C10 H10A 109.7 yes
C11 C10 H10B 109.7 yes
N4 C10 H10B 109.7 yes
H10A C10 H10B 108.2 yes
C10 C11 N3 109.3(12) yes
C10 C11 H11A 109.8 yes
N3 C11 H11A 109.8 yes
C10 C11 H11B 109.8 yes
N3 C11 H11B 109.8 yes
H11A C11 H11B 108.3 yes
N3 C12 C13 109.7(12) yes
N3 C12 H12A 109.7 yes
C13 C12 H12A 109.7 yes
N3 C12 H12B 109.7 yes
C13 C12 H12B 109.7 yes
H12A C12 H12B 108.2 yes
C14 C13 C12 115.1(12) yes
C14 C13 H13A 108.5 yes
C12 C13 H13A 108.5 yes
C14 C13 H13B 108.5 yes
C12 C13 H13B 108.5 yes
H13A C13 H13B 107.5 yes
N1 C14 C13 113.7(12) yes
N1 C14 H14A 108.8 yes
C13 C14 H14A 108.8 yes
N1 C14 H14B 108.8 yes
C13 C14 H14B 108.8 yes
H14A C14 H14B 107.7 yes
C28 N5 C15 114.7(10) yes
C28 N5 H1N5 118.3 yes
C15 N5 H1N5 81.0 yes
C28 N5 H2N5 114.3 yes
C15 N5 H2N5 104.4 yes
H1N5 N5 H2N5 118.3 yes
C21 N6 C20 114.0(10) yes
C21 N6 H1N6 101(6) yes
C20 N6 H1N6 123(6) yes
C26 N7 C25 112.9(12) yes
C26 N7 H1N7 117(7) yes
C25 N7 H1N7 89(7) yes
C24 N8 C23 114.6(13) yes
C24 N8 H1N8 113(8) yes
C23 N8 H1N8 111(9) yes
C24 N8 H2N8 115(8) yes
C23 N8 H2N8 98(9) yes
H1N8 N8 H2N8 105(10) yes
C16 C15 N5 112.0(10) yes
C16 C15 C20 113.9(11) yes
N5 C15 C20 106.0(10) yes
C16 C15 H15 108.2 yes
N5 C15 H15 108.2 yes
C20 C15 H15 108.2 yes
C15 C16 C17 110.0(10) yes
C15 C16 H16A 109.7 yes
C17 C16 H16A 109.7 yes
C15 C16 H16B 109.7 yes
C17 C16 H16B 109.7 yes
H16A C16 H16B 108.2 yes
C18 C17 C16 111.6(11) yes
C18 C17 H17A 109.3 yes
C16 C17 H17A 109.3 yes
C18 C17 H17B 109.3 yes
C16 C17 H17B 109.3 yes
H17A C17 H17B 108.0 yes
C17 C18 C19 109.1(12) yes
C17 C18 H18A 109.9 yes
C19 C18 H18A 109.9 yes
C17 C18 H18B 109.9 yes
C19 C18 H18B 109.9 yes
H18A C18 H18B 108.3 yes
C20 C19 C18 113.3(11) yes
C20 C19 H19A 108.9 yes
C18 C19 H19A 108.9 yes
C20 C19 H19B 108.9 yes
C18 C19 H19B 108.9 yes
H19A C19 H19B 107.7 yes
N6 C20 C19 114.1(10) yes
N6 C20 C15 111.3(11) yes
C19 C20 C15 107.1(11) yes
N6 C20 H20 108.1 yes
C19 C20 H20 108.1 yes
C15 C20 H20 108.1 yes
N6 C21 C22 112.7(11) yes
N6 C21 H21A 109.1 yes
C22 C21 H21A 109.1 yes
N6 C21 H21B 109.1 yes
C22 C21 H21B 109.1 yes
H21A C21 H21B 107.8 yes
C21 C22 C23 115.8(11) yes
C21 C22 H22A 108.3 yes
C23 C22 H22A 108.3 yes
C21 C22 H22B 108.3 yes
C23 C22 H22B 108.3 yes
H22A C22 H22B 107.4 yes
N8 C23 C22 112.5(12) yes
N8 C23 H23A 109.1 yes
C22 C23 H23A 109.1 yes
N8 C23 H23B 109.1 yes
C22 C23 H23B 109.1 yes
H23A C23 H23B 107.8 yes
N8 C24 C25 112.3(13) yes
N8 C24 H24A 109.1 yes
C25 C24 H24A 109.1 yes
N8 C24 H24B 109.1 yes
C25 C24 H24B 109.1 yes
H24A C24 H24B 107.9 yes
N7 C25 C24 109.9(11) yes
N7 C25 H25A 109.7 yes
C24 C25 H25A 109.7 yes
N7 C25 H25B 109.7 yes
C24 C25 H25B 109.7 yes
H25A C25 H25B 108.2 yes
N7 C26 C27 109.3(12) yes
N7 C26 H26A 109.8 yes
C27 C26 H26A 109.8 yes
N7 C26 H26B 109.8 yes
C27 C26 H26B 109.8 yes
H26A C26 H26B 108.3 yes
C28 C27 C26 116.4(13) yes
C28 C27 H27A 108.2 yes
C26 C27 H27A 108.2 yes
C28 C27 H27B 108.2 yes
C26 C27 H27B 108.2 yes
H27A C27 H27B 107.3 yes
C27 C28 N5 112.5(11) yes
C27 C28 H28A 109.1 yes
N5 C28 H28A 109.1 ye
C27 C28 H28B 109.1 yes
N5 C28 H28B 109.1 yes
H28A C28 H28B 107.8 yes

loop_
_geom_bond_atom_site_label_1
_geom_bond_atom_site_label_2
_geom_bond_distance
_geom_bond_publ_flag
Cl1 O11 1.400(12) yes
Cl1 O14 1.406(11) yes
Cl1 O13 1.408(11) yes
Cl1 O12 1.432(11) yes
Cl2 O21 1.408(11) yes
Cl2 O22 1.422(9) yes
Cl2 O24 1.436(10) yes
Cl2 O23 1.438(12) yes
Cl3 O34 1.334(14) yes
Cl3 O31 1.378(11) yes
Cl3 O33 1.402(14) yes
Cl3 O32 1.405(12) yes
Cl4 O44 1.407(10) yes
Cl4 O41 1.422(10) yes
Cl4 O43 1.424(10) yes
Cl4 O42 1.445(9) yes
N1 C1 1.497(17) yes
N1 C14 1.506(16) yes
N1 H1N1 0.86(3) yes
N1 H2N1 0.87(3) yes
N2 C6 1.449(16) yes
N2 C7 1.464(15) yes
N2 H1N2 0.85(3) yes
N3 C12 1.485(17) yes
N3 C11 1.497(18) yes
N3 H1N3 0.86(3) yes
N4 C9 1.493(17) yes
N4 C10 1.519(18) yes
N4 H1N4 0.88(3) yes
N4 H2N4 0.86(3) yes
C1 C6 1.516(17) yes
C1 C2 1.522(17) yes
C1 H1 0.9800 yes
C2 C3 1.522(16) yes
C2 H2A 0.9700 yes
C2 H2B 0.9700 yes
C3 C4 1.484(16) yes
C3 H3A 0.9700 yes
C3 H3B 0.9700 yes
C4 C5 1.509(17) yes
C4 H4A 0.9700 yes
C4 H4B 0.9700 yes
C5 C6 1.553(16) yes
C5 H5A 0.9700 yes
C5 H5B 0.9700 yes
C6 H6 0.9800 yes
C7 C8 1.495(18) yes
C7 H7A 0.9700 yes
C7 H7B 0.9700 yes
C8 C9 1.50(2) yes
C8 H8A 0.9700 yes
C8 H8B 0.9700 yes
C9 H9A 0.9700 yes
C9 H9B 0.9700 yes
C10 C11 1.491(19) yes
C10 H10A 0.9700 yes
C10 H10B 0.9700 yes
C11 H11A 0.9700 yes
C11 H11B 0.9700 yes
C12 C13 1.513(19) yes
C12 H12A 0.9700 yes
C12 H12B 0.9700 yes
C13 C14 1.509(19) yes
C13 H13A 0.9700 yes
C13 H13B 0.9700 yes
C14 H14A 0.9700 yes
C14 H14B 0.9700 yes
N5 C28 1.504(14) yes
N5 C15 1.532(16) yes
N5 H1N5 0.8709 yes
N5 H2N5 0.8656 yes
N6 C21 1.450(15) yes
N6 C20 1.461(17) yes
N6 H1N6 0.86(3) yes
N7 C26 1.472(18) yes
N7 C25 1.486(19) yes
N7 H1N7 0.81(7) yes
N8 C24 1.453(18) yes
N8 C23 1.457(18) yes
N8 H1N8 0.86(3) yes
N8 H2N8 0.86(3) yes
C15 C16 1.484(16) yes
C15 C20 1.558(17) yes
C15 H15 0.9800 yes
C16 C17 1.516(16) yes
C16 H16A 0.9700 yes
C16 H16B 0.9700 yes
C17 C18 1.509(18) yes
C17 H17A 0.9700 yes
C17 H17B 0.9700 yes
C18 C19 1.544(18) yes
C18 H18A 0.9700 yes
C18 H18B 0.9700 yes
C19 C20 1.533(17) yes
C19 H19A 0.9700 yes
C19 H19B 0.9700 yes
C20 H20 0.9800 yes
C21 C22 1.496(19) yes
C21 H21A 0.9700 yes
C21 H21B 0.9700 yes
C22 C23 1.557(19) yes
C22 H22A 0.9700 yes
C22 H22B 0.9700 yes
C23 H23A 0.9700 yes
C23 H23B 0.9700 yes
C24 C25 1.488(19) yes
C24 H24A 0.9700 yes
C24 H24B 0.9700 yes
C25 H25A 0.9700 yes
C25 H25B 0.9700 yes
C26 C27 1.515(19) yes
C26 H26A 0.9700 yes
C26 H26B 0.9700 yes
C27 C28 1.493(18) yes
C27 H27A 0.9700 yes
C27 H27B 0.9700 yes
C28 H28A 0.9700 yes
C28 H28B 0.9700 yes

loop_
_geom_torsion_atom_site_label_1
_geom_torsion_atom_site_label_2
_geom_torsion_atom_site_label_3
_geom_torsion_atom_site_label_4
_geom_torsion
_geom_torsion_publ_flag
C14 N1 C1 C6 174.4(10) yes
C14 N1 C1 C2 -63.1(13) yes
N1 C1 C2 C3 -176.9(11) yes
C6 C1 C2 C3 -57.3(14) yes
C1 C2 C3 C4 55.7(14) yes
C2 C3 C4 C5 -54.3(15) yes
C3 C4 C5 C6 54.3(16) yes
C7 N2 C6 C1 171.3(10) yes
C7 N2 C6 C5 -66.8(14) yes
N1 C1 C6 N2 -58.5(13) yes
C2 C1 C6 N2 -179.7(10) yes
N1 C1 C6 C5 177.1(10) yes
C2 C1 C6 C5 55.9(14) yes
C4 C5 C6 N2 -178.6(11) yes
C4 C5 C6 C1 -54.6(14) yes
C6 N2 C7 C8 179.5(11) yes
N2 C7 C8 C9 65.8(16) yes
C10 N4 C9 C8 177.8(12) yes
C7 C8 C9 N4 -65.4(17) yes
C9 N4 C10 C11 -169.9(11) yes
N4 C10 C11 N3 61.5(15) yes
C12 N3 C11 C10 -176.6(12) yes
C11 N3 C12 C13 176.0(12) yes
N3 C12 C13 C14 -68.0(16) yes
C1 N1 C14 C13 -174.6(11) yes
C12 C13 C14 N1 67.5(16) yes
C28 N5 C15 C16 -59.4(14) yes
C28 N5 C15 C20 175.8(11) yes
N5 C15 C16 C17 -178.0(10) yes
C20 C15 C16 C17 -57.7(14) yes
C15 C16 C17 C18 58.4(15) yes
C16 C17 C18 C19 -57.4(15) yes
C17 C18 C19 C20 57.0(16) yes
C21 N6 C20 C19 -63.8(15) yes
C21 N6 C20 C15 174.9(10) yes
C18 C19 C20 N6 -177.6(12) yes
C18 C19 C20 C15 -54.0(15) yes
C16 C15 C20 N6 -179.8(10) yes
N5 C15 C20 N6 -56.1(13) yes
C16 C15 C20 C19 54.9(14) yes
N5 C15 C20 C19 178.6(10) yes
C20 N6 C21 C22 177.0(11) yes
N6 C21 C22 C23 66.0(15) yes
C24 N8 C23 C22 168.8(11) yes
C21 C22 C23 N8 -63.0(16) yes
C23 N8 C24 C25 -174.5(11) yes
C26 N7 C25 C24 -171.4(12) yes
N8 C24 C25 N7 62.9(15) yes
C25 N7 C26 C27 178.6(12) yes
N7 C26 C27 C28 -68.3(17) yes
C26 C27 C28 N5 64.4(16) yes
C15 N5 C28 C27 -178.2(11) yes
